data_1524433
loop_
_publ_author_name
'Goodenough, J.B.'
'Demazeau, G.'
'Pouchard, M.'
'Hagenmuller, P.'

_publ_section_title
;
 Sur une nouvelle phase oxygenee du cuivre +III: Sr La Cu O4
;
_journal_name_full 'Journal of Solid State Chemistry'
_journal_page_first 325
_journal_page_last 330
_journal_volume 8
_journal_year 1973
_chemical_formula_sum 'Cu La O4 Sr'
_chemical_name_systematic 'Sr La Cu O4'
_space_group_IT_number 139
_symmetry_space_group_name_Hall '-I 4 2'
_symmetry_space_group_name_H-M 'I 4/m m m'
_cell_angle_alpha 90
_cell_angle_beta 90
_cell_angle_gamma 90
_cell_formula_units_Z 2
_cell_length_a 3.765
_cell_length_b 3.765
_cell_length_c 13.27
_cell_volume 188.105
_citation_journal_id_ASTM JSSCBI
_cod_data_source_file Goodenough_JSSCBI_1973_1095.cif
_cod_data_source_block Cu1La1O4Sr1
_cod_original_cell_volume 188.1053
_cod_original_formula_sum 'Cu1 La1 O4 Sr1'
_cod_database_code 1524433

loop_
_symmetry_equiv_pos_as_xyz
x,y,z
-y,x,z
-x,-y,z
y,-x,z
x,-y,-z
y,x,-z
-x,y,-z
-y,-x,-z
-x,-y,-z
y,-x,-z
x,y,-z
-y,x,-z
-x,y,z
-y,-x,z
x,-y,z
y,x,z
x+1/2,y+1/2,z+1/2
-y+1/2,x+1/2,z+1/2
-x+1/2,-y+1/2,z+1/2
y+1/2,-x+1/2,z+1/2
x+1/2,-y+1/2,-z+1/2
y+1/2,x+1/2,-z+1/2
-x+1/2,y+1/2,-z+1/2
-y+1/2,-x+1/2,-z+1/2
-x+1/2,-y+1/2,-z+1/2
y+1/2,-x+1/2,-z+1/2
x+1/2,y+1/2,-z+1/2
-y+1/2,x+1/2,-z+1/2
-x+1/2,y+1/2,z+1/2
-y+1/2,-x+1/2,z+1/2
x+1/2,-y+1/2,z+1/2
y+1/2,x+1/2,z+1/2

loop_
_atom_site_label
_atom_site_type_symbol
_atom_site_fract_x
_atom_site_fract_y
_atom_site_fract_z
_atom_site_occupancy
_atom_site_U_iso_or_equiv
La1 La+3 0 0 0.36 0.5 0.0
O2 O-2 0 0 0.169 1 0.0
Sr1 Sr+2 0 0 0.36 0.5 0.0
O1 O-2 0 0.5 0 1 0.0
Cu1 Cu+3 0 0 0 1 0.0
